data_7227125
loop_
_publ_author_name
'Dey, Dhananjay'
'Chopra, Deepak'

_publ_section_title
;
 Occurrence of 3D isostructurality in fluorinated phenyl benzamidines
;
_journal_issue 1
_journal_name_full CrystEngComm
_journal_page_first 47
_journal_paper_doi 10.1039/C6CE01924B
_journal_volume 19
_journal_year 2017
_chemical_formula_sum 'C13 H11 F N2'
_chemical_formula_weight 214.24
_space_group_crystal_system monoclinic
_space_group_IT_number 14
_space_group_name_Hall '-P 2ybc'
_space_group_name_H-M_alt 'P 1 21/c 1'
_symmetry_space_group_name_Hall '-P 2ybc'
_symmetry_space_group_name_H-M 'P 1 21/c 1'
_atom_sites_solution_hydrogens geom
_audit_creation_method SHELXL-2014/7
_audit_update_record
;
2016-08-24 deposited with the CCDC.
2016-11-16 downloaded from the CCDC.
;
_cell_angle_alpha 90
_cell_angle_beta 116.232(4)
_cell_angle_gamma 90
_cell_formula_units_Z 4
_cell_length_a 12.5078(9)
_cell_length_b 8.3906(6)
_cell_length_c 11.3259(9)
_cell_measurement_reflns_used 9468
_cell_measurement_temperature 100(2)
_cell_measurement_theta_max 30.53
_cell_measurement_theta_min 2.59
_cell_volume 1066.21(14)
_computing_structure_refinement 'SHELXL-2014/7 (Sheldrick, 2014)'
_diffrn_ambient_temperature 100(2)
_diffrn_measured_fraction_theta_full 0.993
_diffrn_measured_fraction_theta_max 0.966
_diffrn_measurement_device_type 'Bruker APEX-II CCD'
_diffrn_radiation_type MoK\a
_diffrn_radiation_wavelength 0.71073
_diffrn_reflns_av_R_equivalents 0.0455
_diffrn_reflns_av_unetI/netI 0.0500
_diffrn_reflns_Laue_measured_fraction_full 0.993
_diffrn_reflns_Laue_measured_fraction_max 0.966
_diffrn_reflns_limit_h_max 16
_diffrn_reflns_limit_h_min -16
_diffrn_reflns_limit_k_max 10
_diffrn_reflns_limit_k_min -7
_diffrn_reflns_limit_l_max 14
_diffrn_reflns_limit_l_min -14
_diffrn_reflns_number 8359
_diffrn_reflns_point_group_measured_fraction_full 0.993
_diffrn_reflns_point_group_measured_fraction_max 0.966
_diffrn_reflns_theta_full 25.242
_diffrn_reflns_theta_max 27.462
_diffrn_reflns_theta_min 1.815
_exptl_absorpt_coefficient_mu 0.093
_exptl_absorpt_correction_type multi-scan
_exptl_absorpt_process_details SADABS
_exptl_crystal_colour colourless
_exptl_crystal_density_diffrn 1.335
_exptl_crystal_description rod
_exptl_crystal_F_000 448
_exptl_crystal_size_max 0.200
_exptl_crystal_size_mid 0.150
_exptl_crystal_size_min 0.050
_exptl_transmission_factor_max 7.049
_exptl_transmission_factor_min 6.758
_refine_diff_density_max 0.272
_refine_diff_density_min -0.401
_refine_diff_density_rms 0.067
_refine_ls_extinction_coef 0.031(5)
_refine_ls_extinction_expression Fc^*^=kFc[1+0.001xFc^2^\l^3^/sin(2\q)]^-1/4^
_refine_ls_extinction_method 'SHELXL-2014/7 (Sheldrick 2014'
_refine_ls_goodness_of_fit_ref 1.073
_refine_ls_hydrogen_treatment constr
_refine_ls_matrix_type full
_refine_ls_number_parameters 150
_refine_ls_number_reflns 2361
_refine_ls_number_restraints 0
_refine_ls_restrained_S_all 1.073
_refine_ls_R_factor_all 0.0731
_refine_ls_R_factor_gt 0.0494
_refine_ls_shift/su_max 0.000
_refine_ls_shift/su_mean 0.000
_refine_ls_structure_factor_coef Fsqd
_refine_ls_weighting_details 'w=1/[\s^2^(Fo^2^)+(0.0658P)^2^+0.2692P] where P=(Fo^2^+2Fc^2^)/3'
_refine_ls_weighting_scheme calc
_refine_ls_wR_factor_gt 0.1250
_refine_ls_wR_factor_ref 0.1388
_reflns_Friedel_coverage 0.000
_reflns_number_gt 1725
_reflns_number_total 2361
_reflns_threshold_expression 'I > 2\s(I)'
_cod_data_source_file c6ce01924b2.cif
_cod_data_source_block DB10
_cod_depositor_comments 'Adding full bibliography for 7227125--7227128.cif.'
_cod_database_code 7227125
_shelx_shelxl_version_number 2014/7
_shelx_space_group_comment
;
The symmetry employed for this shelxl refinement is uniquely defined
by the following loop, which should always be used as a source of
symmetry information in preference to the above space-group names.
They are only intended as comments.
;
_shelx_estimated_absorpt_t_min 0.982
_shelx_estimated_absorpt_t_max 0.995

loop_
_space_group_symop_operation_xyz
'x, y, z'
'-x, y+1/2, -z+1/2'
'-x, -y, -z'
'x, -y-1/2, z-1/2'

loop_
_atom_site_label
_atom_site_type_symbol
_atom_site_fract_x
_atom_site_fract_y
_atom_site_fract_z
_atom_site_U_iso_or_equiv
_atom_site_adp_type
_atom_site_occupancy
_atom_site_site_symmetry_order
_atom_site_calc_flag
_atom_site_refinement_flags_posn
_atom_site_refinement_flags_adp
_atom_site_refinement_flags_occupancy
_atom_site_disorder_assembly
_atom_site_disorder_group
N2 N -0.03904(13) 0.38590(19) 0.25508(16) 0.0267(4) Uani 1 1 d . . . . .
H2A H -0.0829 0.4639 0.2052 0.032 Uiso 1 1 calc R U . . .
H2B H -0.0690 0.2894 0.2466 0.032 Uiso 1 1 calc R U . . .
N1 N 0.12021(13) 0.55501(18) 0.35887(15) 0.0238(4) Uani 1 1 d . . . . .
F1A F 0.27378(16) 0.2761(2) 0.33394(19) 0.0300(4) Uani 0.5577(18) 1 d . . P A 1
C1A C 0.13852(15) 0.2703(2) 0.42008(17) 0.0213(4) Uani 0.5577(18) 1 d . . P A 1
C2A C 0.23665(15) 0.2078(2) 0.40874(19) 0.0255(4) Uani 0.5577(18) 1 d . . P A 1
C3A C 0.29585(16) 0.0749(2) 0.4768(2) 0.0293(4) Uani 0.5577(18) 1 d . . P A 1
H3A H 0.3625 0.0351 0.4668 0.035 Uiso 0.5577(18) 1 calc R U P A 1
C4A C 0.25805(17) -0.0006(2) 0.55999(19) 0.0301(4) Uani 0.5577(18) 1 d . . P A 1
H4A H 0.2989 -0.0926 0.6075 0.036 Uiso 0.5577(18) 1 calc R U P A 1
C5A C 0.16067(18) 0.0572(2) 0.57434(19) 0.0302(5) Uani 0.5577(18) 1 d . . P A 1
H5A H 0.1342 0.0056 0.6313 0.036 Uiso 0.5577(18) 1 calc R U P A 1
C6A C 0.10259(16) 0.1915(2) 0.50441(18) 0.0267(4) Uani 0.5577(18) 1 d . . P A 1
H6A H 0.0359 0.2312 0.5144 0.032 Uiso 0.5577(18) 1 calc R U P A 1
F1B F 0.0205(2) 0.2530(3) 0.5254(2) 0.0300(4) Uani 0.4423(18) 1 d . . P A 2
C1B C 0.13852(15) 0.2703(2) 0.42008(17) 0.0213(4) Uani 0.4423(18) 1 d . . P A 2
C2B C 0.10259(16) 0.1915(2) 0.50441(18) 0.0267(4) Uani 0.4423(18) 1 d . . P A 2
C3B C 0.16067(18) 0.0572(2) 0.57434(19) 0.0302(5) Uani 0.4423(18) 1 d . . P A 2
H3B H 0.1342 0.0056 0.6313 0.036 Uiso 0.4423(18) 1 calc R U P A 2
C4B C 0.25805(17) -0.0006(2) 0.55999(19) 0.0301(4) Uani 0.4423(18) 1 d . . P A 2
H4B H 0.2989 -0.0926 0.6075 0.036 Uiso 0.4423(18) 1 calc R U P A 2
C5B C 0.29585(16) 0.0749(2) 0.4768(2) 0.0293(4) Uani 0.4423(18) 1 d . . P A 2
H5B H 0.3625 0.0351 0.4668 0.035 Uiso 0.4423(18) 1 calc R U P A 2
C6B C 0.23665(15) 0.2078(2) 0.40874(19) 0.0255(4) Uani 0.4423(18) 1 d . . P A 2
H6B H 0.2635 0.2590 0.3519 0.031 Uiso 0.4423(18) 1 calc R U P A 2
C7 C 0.23639(15) 0.5826(2) 0.46048(18) 0.0222(4) Uani 1 1 d . . . . .
C8 C 0.32221(15) 0.6449(2) 0.42582(18) 0.0252(4) Uani 1 1 d . . . . .
H8 H 0.3018 0.6664 0.3360 0.030 Uiso 1 1 calc R U . . .
C9 C 0.43610(16) 0.6753(2) 0.5206(2) 0.0284(4) Uani 1 1 d . . . . .
H9 H 0.4940 0.7149 0.4952 0.034 Uiso 1 1 calc R U . . .
C13 C 0.07422(15) 0.4143(2) 0.34459(17) 0.0214(4) Uani 1 1 d . . . . .
C12 C 0.26702(16) 0.5580(2) 0.59317(19) 0.0264(4) Uani 1 1 d . . . . .
H12 H 0.2091 0.5191 0.6189 0.032 Uiso 1 1 calc R U . . .
C10 C 0.46728(17) 0.6489(2) 0.6526(2) 0.0299(4) Uani 1 1 d . . . . .
H10 H 0.5458 0.6708 0.7177 0.036 Uiso 1 1 calc R U . . .
C11 C 0.38218(17) 0.5902(2) 0.68802(19) 0.0300(5) Uani 1 1 d . . . . .
H11 H 0.4027 0.5717 0.7782 0.036 Uiso 1 1 calc R U . . .

loop_
_atom_site_aniso_label
_atom_site_aniso_U_11
_atom_site_aniso_U_22
_atom_site_aniso_U_33
_atom_site_aniso_U_23
_atom_site_aniso_U_13
_atom_site_aniso_U_12
N2 0.0211(8) 0.0223(9) 0.0317(9) 0.0023(7) 0.0073(7) -0.0016(6)
N1 0.0236(8) 0.0214(8) 0.0264(9) 0.0016(6) 0.0112(7) 0.0002(6)
F1A 0.0315(8) 0.0327(9) 0.0378(9) 0.0070(7) 0.0262(8) 0.0053(6)
C1A 0.0214(8) 0.0196(9) 0.0211(9) -0.0018(7) 0.0079(7) -0.0004(7)
C2A 0.0232(9) 0.0231(10) 0.0309(10) -0.0024(8) 0.0126(8) -0.0030(7)
C3A 0.0237(9) 0.0236(10) 0.0377(11) -0.0037(8) 0.0110(9) 0.0012(8)
C4A 0.0319(10) 0.0216(10) 0.0276(10) -0.0001(8) 0.0046(8) 0.0014(8)
C5A 0.0412(11) 0.0249(10) 0.0241(10) 0.0014(8) 0.0138(9) -0.0017(8)
C6A 0.0321(10) 0.0253(10) 0.0259(10) -0.0029(8) 0.0158(9) -0.0006(8)
F1B 0.0315(8) 0.0327(9) 0.0378(9) 0.0070(7) 0.0262(8) 0.0053(6)
C1B 0.0214(8) 0.0196(9) 0.0211(9) -0.0018(7) 0.0079(7) -0.0004(7)
C2B 0.0321(10) 0.0253(10) 0.0259(10) -0.0029(8) 0.0158(9) -0.0006(8)
C3B 0.0412(11) 0.0249(10) 0.0241(10) 0.0014(8) 0.0138(9) -0.0017(8)
C4B 0.0319(10) 0.0216(10) 0.0276(10) -0.0001(8) 0.0046(8) 0.0014(8)
C5B 0.0237(9) 0.0236(10) 0.0377(11) -0.0037(8) 0.0110(9) 0.0012(8)
C6B 0.0232(9) 0.0231(10) 0.0309(10) -0.0024(8) 0.0126(8) -0.0030(7)
C7 0.0224(9) 0.0172(9) 0.0272(10) 0.0004(7) 0.0111(8) 0.0017(7)
C8 0.0276(10) 0.0240(10) 0.0265(10) 0.0015(8) 0.0142(8) -0.0002(7)
C9 0.0248(9) 0.0260(10) 0.0379(11) -0.0013(8) 0.0170(9) -0.0014(8)
C13 0.0223(9) 0.0223(9) 0.0234(9) 0.0004(7) 0.0136(8) 0.0018(7)
C12 0.0297(10) 0.0227(10) 0.0297(10) 0.0001(8) 0.0159(9) -0.0007(7)
C10 0.0251(9) 0.0266(10) 0.0328(11) -0.0022(8) 0.0080(8) -0.0002(8)
C11 0.0353(11) 0.0284(11) 0.0247(10) 0.0004(8) 0.0119(9) 0.0023(8)

loop_
_atom_type_symbol
_atom_type_description
_atom_type_scat_dispersion_real
_atom_type_scat_dispersion_imag
_atom_type_scat_source
C C 0.0033 0.0016 'International Tables Vol C Tables 4.2.6.8 and 6.1.1.4'
H H 0.0000 0.0000 'International Tables Vol C Tables 4.2.6.8 and 6.1.1.4'
N N 0.0061 0.0033 'International Tables Vol C Tables 4.2.6.8 and 6.1.1.4'
F F 0.0171 0.0103 'International Tables Vol C Tables 4.2.6.8 and 6.1.1.4'

loop_
_geom_angle_atom_site_label_1
_geom_angle_atom_site_label_2
_geom_angle_atom_site_label_3
_geom_angle
C13 N2 H2A 120.0
C13 N2 H2B 120.0
H2A N2 H2B 120.0
C13 N1 C7 119.38(15)
C6A C1A C2A 116.80(17)
C6A C1A C13 121.49(14)
C2A C1A C13 121.71(15)
F1A C2A C3A 118.45(16)
F1A C2A C1A 119.33(18)
C3A C2A C1A 122.22(16)
C2A C3A C4A 119.61(16)
C2A C3A H3A 120.2
C4A C3A H3A 120.2
C3A C4A C5A 120.18(18)
C3A C4A H4A 119.9
C5A C4A H4A 119.9
C6A C5A C4A 118.97(17)
C6A C5A H5A 120.5
C4A C5A H5A 120.5
C5A C6A C1A 122.21(16)
C5A C6A H6A 118.9
C1A C6A H6A 118.9
C2B C1B C6B 116.80(17)
C2B C1B C13 121.49(14)
C6B C1B C13 121.71(15)
F1B C2B C3B 119.33(19)
F1B C2B C1B 118.19(19)
C3B C2B C1B 122.21(16)
C2B C3B C4B 118.97(17)
C2B C3B H3B 120.5
C4B C3B H3B 120.5
C5B C4B C3B 120.18(18)
C5B C4B H4B 119.9
C3B C4B H4B 119.9
C6B C5B C4B 119.61(16)
C6B C5B H5B 120.2
C4B C5B H5B 120.2
C5B C6B C1B 122.22(16)
C5B C6B H6B 118.9
C1B C6B H6B 118.9
C12 C7 C8 118.67(17)
C12 C7 N1 123.09(14)
C8 C7 N1 118.16(16)
C9 C8 C7 120.59(17)
C9 C8 H8 119.7
C7 C8 H8 119.7
C8 C9 C10 120.84(16)
C8 C9 H9 119.6
C10 C9 H9 119.6
N1 C13 N2 121.11(17)
N1 C13 C1B 124.79(16)
N2 C13 C1B 114.09(15)
N1 C13 C1A 124.79(16)
N2 C13 C1A 114.09(15)
C11 C12 C7 120.12(15)
C11 C12 H12 119.9
C7 C12 H12 119.9
C11 C10 C9 118.93(18)
C11 C10 H10 120.5
C9 C10 H10 120.5
C10 C11 C12 120.81(18)
C10 C11 H11 119.6
C12 C11 H11 119.6

loop_
_geom_bond_atom_site_label_1
_geom_bond_atom_site_label_2
_geom_bond_distance
N2 C13 1.350(2)
N2 H2A 0.8800
N2 H2B 0.8800
N1 C13 1.292(2)
N1 C7 1.418(2)
F1A C2A 1.268(2)
C1A C6A 1.389(2)
C1A C2A 1.392(2)
C1A C13 1.493(2)
C2A C3A 1.372(3)
C3A C4A 1.381(3)
C3A H3A 0.9500
C4A C5A 1.386(3)
C4A H4A 0.9500
C5A C6A 1.384(3)
C5A H5A 0.9500
C6A H6A 0.9500
F1B C2B 1.262(3)
C1B C2B 1.389(2)
C1B C6B 1.392(2)
C1B C13 1.493(2)
C2B C3B 1.384(3)
C3B C4B 1.386(3)
C3B H3B 0.9500
C4B C5B 1.381(3)
C4B H4B 0.9500
C5B C6B 1.372(3)
C5B H5B 0.9500
C6B H6B 0.9500
C7 C12 1.392(3)
C7 C8 1.397(2)
C8 C9 1.377(3)
C8 H8 0.9500
C9 C10 1.386(3)
C9 H9 0.9500
C12 C11 1.391(3)
C12 H12 0.9500
C10 C11 1.383(3)
C10 H10 0.9500
C11 H11 0.9500

loop_
_geom_torsion_atom_site_label_1
_geom_torsion_atom_site_label_2
_geom_torsion_atom_site_label_3
_geom_torsion_atom_site_label_4
_geom_torsion
C6A C1A C2A F1A -179.37(18)
C13 C1A C2A F1A 1.1(3)
C6A C1A C2A C3A 0.1(3)
C13 C1A C2A C3A -179.49(18)
F1A C2A C3A C4A 179.31(19)
C1A C2A C3A C4A -0.1(3)
C2A C3A C4A C5A 0.2(3)
C3A C4A C5A C6A -0.1(3)
C4A C5A C6A C1A 0.1(3)
C2A C1A C6A C5A -0.1(3)
C13 C1A C6A C5A 179.51(18)
C6B C1B C2B F1B 174.0(2)
C13 C1B C2B F1B -6.4(3)
C6B C1B C2B C3B -0.1(3)
C13 C1B C2B C3B 179.51(18)
F1B C2B C3B C4B -173.9(2)
C1B C2B C3B C4B 0.1(3)
C2B C3B C4B C5B -0.1(3)
C3B C4B C5B C6B 0.2(3)
C4B C5B C6B C1B -0.1(3)
C2B C1B C6B C5B 0.1(3)
C13 C1B C6B C5B -179.49(18)
C13 N1 C7 C12 -59.2(2)
C13 N1 C7 C8 124.02(18)
C12 C7 C8 C9 2.5(3)
N1 C7 C8 C9 179.41(16)
C7 C8 C9 C10 -1.7(3)
C7 N1 C13 N2 175.38(14)
C7 N1 C13 C1B -5.9(2)
C7 N1 C13 C1A -5.9(2)
C2B C1B C13 N1 116.4(2)
C6B C1B C13 N1 -64.0(2)
C2B C1B C13 N2 -64.8(2)
C6B C1B C13 N2 114.77(19)
C6A C1A C13 N1 116.4(2)
C2A C1A C13 N1 -64.0(2)
C6A C1A C13 N2 -64.8(2)
C2A C1A C13 N2 114.77(19)
C8 C7 C12 C11 -2.1(3)
N1 C7 C12 C11 -178.82(16)
C8 C9 C10 C11 0.5(3)
C9 C10 C11 C12 0.0(3)
C7 C12 C11 C10 0.9(3)
